data_7032512
loop_
_publ_author_name
'Zhu, Bolin'
'Huang, Xinwei'
'Hao, Xiaoting'

_publ_section_title
;
 Synthesis and structures of doubly-bridged dicyclopentadienyl dinuclear
 rhenium complexes, and their photochemical reactions with aromatic
 halides in benzene.
;
_journal_issue 44
_journal_name_full 'Dalton transactions (Cambridge, England : 2003)'
_journal_page_first 16726
_journal_page_last 16736
_journal_paper_doi 10.1039/c4dt02370f
_journal_volume 43
_journal_year 2014
_chemical_formula_sum 'C26 H20 Cl2 F6 O5 Re2 Si2'
_chemical_formula_weight 1025.90
_chemical_name_systematic 12
_space_group_IT_number 2
_symmetry_cell_setting triclinic
_symmetry_space_group_name_Hall '-P 1'
_symmetry_space_group_name_H-M 'P -1'
_atom_sites_solution_hydrogens geom
_atom_sites_solution_primary direct
_atom_sites_solution_secondary difmap
_audit_creation_method SHELXL-97
_cell_angle_alpha 77.437(3)
_cell_angle_beta 78.046(3)
_cell_angle_gamma 78.139(3)
_cell_formula_units_Z 2
_cell_length_a 8.4162(14)
_cell_length_b 12.443(2)
_cell_length_c 16.137(3)
_cell_measurement_reflns_used 3396
_cell_measurement_temperature 173(2)
_cell_measurement_theta_max 27.78
_cell_measurement_theta_min 2.33
_cell_volume 1590.7(5)
_computing_cell_refinement 'Bruker SMART'
_computing_data_collection 'Bruker SMART'
_computing_data_reduction 'Bruker SAINT'
_computing_molecular_graphics 'Bruker SHELXTL'
_computing_publication_material 'Bruker SHELXTL'
_computing_structure_refinement 'SHELXL-97 (Sheldrick, 1997)'
_computing_structure_solution 'SHELXS-97 (Sheldrick, 1990)'
_diffrn_ambient_temperature 173(2)
_diffrn_measured_fraction_theta_full 0.989
_diffrn_measured_fraction_theta_max 0.989
_diffrn_measurement_device_type 'CCD area detector'
_diffrn_measurement_method 'phi and omega scans'
_diffrn_radiation_monochromator graphite
_diffrn_radiation_source 'fine-focus sealed tube'
_diffrn_radiation_type MoK\a
_diffrn_radiation_wavelength 0.71073
_diffrn_reflns_av_R_equivalents 0.0334
_diffrn_reflns_av_unetI/netI 0.0588
_diffrn_reflns_limit_h_max 9
_diffrn_reflns_limit_h_min -10
_diffrn_reflns_limit_k_max 14
_diffrn_reflns_limit_k_min -9
_diffrn_reflns_limit_l_max 17
_diffrn_reflns_limit_l_min -19
_diffrn_reflns_number 8765
_diffrn_reflns_theta_full 25.00
_diffrn_reflns_theta_max 25.00
_diffrn_reflns_theta_min 1.70
_exptl_absorpt_coefficient_mu 7.916
_exptl_absorpt_correction_T_max 0.3831
_exptl_absorpt_correction_T_min 0.3299
_exptl_absorpt_correction_type multi-scan
_exptl_absorpt_process_details SADABS
_exptl_crystal_colour YELLOW
_exptl_crystal_density_diffrn 2.142
_exptl_crystal_density_meas ?
_exptl_crystal_density_method 'not measured'
_exptl_crystal_description BLOCK
_exptl_crystal_F_000 964
_exptl_crystal_size_max 0.18
_exptl_crystal_size_mid 0.17
_exptl_crystal_size_min 0.15
_refine_diff_density_max 3.270
_refine_diff_density_min -2.308
_refine_diff_density_rms 0.230
_refine_ls_extinction_method none
_refine_ls_goodness_of_fit_ref 1.058
_refine_ls_hydrogen_treatment constr
_refine_ls_matrix_type full
_refine_ls_number_parameters 392
_refine_ls_number_reflns 5546
_refine_ls_number_restraints 18
_refine_ls_restrained_S_all 1.063
_refine_ls_R_factor_all 0.0711
_refine_ls_R_factor_gt 0.0525
_refine_ls_shift/su_max 0.000
_refine_ls_shift/su_mean 0.000
_refine_ls_structure_factor_coef Fsqd
_refine_ls_weighting_details 'calc w=1/[\s^2^(Fo^2^)+(0.0650P)^2^+14.1167P] where P=(Fo^2^+2Fc^2^)/3'
_refine_ls_weighting_scheme calc
_refine_ls_wR_factor_gt 0.1250
_refine_ls_wR_factor_ref 0.1349
_reflns_number_gt 4310
_reflns_number_total 5546
_reflns_threshold_expression >2sigma(I)
_cod_data_source_file c4dt02370f1.cif
_cod_data_source_block n131010c
_cod_depositor_comments
;
The following automatic conversions were performed:

'_symmetry_cell_setting' value 'Triclinic' changed to 'triclinic'
according to
/usr/data/users/saulius/crontab/automatic-downloads/rss-feeds/RSC/lib/dictionaries/cif_core.dic
dictionary named 'cif_core.dic' version 2.4.2 from
2011-04-26.

'_exptl_absorpt_correction_type' value 'MULTI-SCAN'
changed to 'multi-scan' according to
/usr/data/users/saulius/crontab/automatic-downloads/rss-feeds/RSC/lib/dictionaries/cif_core.dic
dictionary named 'cif_core.dic' version 2.4.2 from 2011-04-26.

Automatic conversion script
Id: cif_fix_values 2281 2013-09-26 08:29:07Z andrius 

 Adding full bibliography for 7032504--7032512.cif.

The following automatic conversions were performed:

'_exptl_crystal_density_meas' value 'NONE' was changed to '?' - the
value is perceived as not measured.

Automatic conversion script
Id: cif_fix_values 3008 2015-01-20 13:52:24Z robertas 

2018-02-23
Z value and formula fixed to values more according to usual
chemical conventions.                 miguel
;
_cod_original_formula_sum 'C52 H40 Cl4 F12 O10 Re4 Si4'
_cod_original_formula_weight 2051.80
_cod_original_formula_units_Z 1
_cod_original_cell_volume 1590.8(5)
_cod_original_sg_symbol_H-M P-1
_cod_database_code 7032512

loop_
_symmetry_equiv_pos_as_xyz
'x, y, z'
'-x, -y, -z'

loop_
_atom_site_label
_atom_site_type_symbol
_atom_site_fract_x
_atom_site_fract_y
_atom_site_fract_z
_atom_site_U_iso_or_equiv
_atom_site_adp_type
_atom_site_occupancy
_atom_site_symmetry_multiplicity
_atom_site_calc_flag
_atom_site_refinement_flags
Re1 Re 0.22377(5) 0.27486(4) 0.07297(3) 0.02660(16) Uani 1 1 d .
Re2 Re 0.26682(6) 0.38890(4) 0.42388(3) 0.03531(17) Uani 1 1 d .
Si1 Si 0.1597(3) 0.5005(2) 0.2016(2) 0.0256(7) Uani 1 1 d .
Si2 Si 0.5003(3) 0.2737(3) 0.2237(2) 0.0295(7) Uani 1 1 d .
Cl1 Cl 0.7781(11) 0.0733(8) 0.6460(6) 0.156(3) Uani 1 1 d U
Cl2 Cl 0.6986(14) 0.0932(10) 0.4744(7) 0.194(4) Uani 1 1 d U
F1 F -0.0937(9) 0.1636(7) 0.0615(6) 0.057(2) Uani 1 1 d .
F2 F -0.1855(12) 0.0940(7) -0.0618(8) 0.084(4) Uani 1 1 d .
F3 F 0.0260(16) 0.0782(9) -0.2160(8) 0.108(5) Uani 1 1 d .
F4 F 0.3353(14) 0.1410(7) -0.2411(6) 0.077(3) Uani 1 1 d .
F5 F 0.4256(10) 0.2084(6) -0.1169(5) 0.056(2) Uani 1 1 d .
F6 F 0.0007(7) 0.3609(5) 0.0525(4) 0.0309(15) Uani 1 1 d .
O1 O 0.4198(11) 0.0345(7) 0.0953(6) 0.048(2) Uani 1 1 d .
O2 O 0.0317(11) 0.1748(8) 0.2473(6) 0.045(2) Uani 1 1 d .
O3 O 0.2025(17) 0.3472(11) 0.6217(7) 0.081(4) Uani 1 1 d .
O4 O 0.1750(14) 0.6416(9) 0.4215(7) 0.061(3) Uani 1 1 d .
O5 O 0.6200(13) 0.4021(14) 0.4291(9) 0.099(5) Uani 1 1 d .
C1 C 0.2819(12) 0.4294(8) 0.1114(8) 0.024(2) Uani 1 1 d .
C2 C 0.2735(12) 0.4619(9) 0.0216(8) 0.029(3) Uani 1 1 d .
H2 H 0.1985 0.5228 -0.0027 0.035 Uiso 1 1 calc R
C3 C 0.3927(14) 0.3903(10) -0.0259(8) 0.034(3) Uani 1 1 d .
H3 H 0.4105 0.3938 -0.0864 0.040 Uiso 1 1 calc R
C4 C 0.4811(13) 0.3120(10) 0.0340(9) 0.035(3) Uani 1 1 d .
H4 H 0.5681 0.2539 0.0190 0.042 Uiso 1 1 calc R
C5 C 0.4208(12) 0.3328(9) 0.1202(7) 0.025(2) Uani 1 1 d .
C6 C 0.2554(14) 0.6233(10) 0.2039(9) 0.038(3) Uani 1 1 d .
H6A H 0.1793 0.6712 0.2409 0.057 Uiso 1 1 calc R
H6B H 0.2781 0.6661 0.1454 0.057 Uiso 1 1 calc R
H6C H 0.3586 0.5968 0.2267 0.057 Uiso 1 1 calc R
C7 C -0.0557(13) 0.5482(10) 0.1826(8) 0.032(3) Uani 1 1 d .
H7A H -0.1019 0.4843 0.1774 0.048 Uiso 1 1 calc R
H7B H -0.0574 0.6038 0.1294 0.048 Uiso 1 1 calc R
H7C H -0.1217 0.5816 0.2311 0.048 Uiso 1 1 calc R
C8 C 0.1738(13) 0.3880(9) 0.2984(7) 0.027(2) Uani 1 1 d .
C9 C 0.3104(13) 0.2965(9) 0.3087(8) 0.031(3) Uani 1 1 d .
C10 C 0.2623(16) 0.2208(10) 0.3864(9) 0.039(3) Uani 1 1 d .
H10 H 0.3291 0.1537 0.4086 0.047 Uiso 1 1 calc R
C11 C 0.1035(15) 0.2605(10) 0.4242(9) 0.040(3) Uani 1 1 d .
H11 H 0.0442 0.2256 0.4763 0.048 Uiso 1 1 calc R
C12 C 0.0453(14) 0.3614(10) 0.3721(8) 0.034(3) Uani 1 1 d .
H12 H -0.0607 0.4052 0.3831 0.041 Uiso 1 1 calc R
C13 C 0.6621(14) 0.3530(11) 0.2244(9) 0.041(3) Uani 1 1 d .
H13A H 0.7093 0.3244 0.2772 0.062 Uiso 1 1 calc R
H13B H 0.6144 0.4322 0.2221 0.062 Uiso 1 1 calc R
H13C H 0.7489 0.3447 0.1742 0.062 Uiso 1 1 calc R
C14 C 0.5834(16) 0.1226(11) 0.2351(10) 0.047(4) Uani 1 1 d .
H14A H 0.6563 0.1075 0.1817 0.071 Uiso 1 1 calc R
H14B H 0.4923 0.0805 0.2469 0.071 Uiso 1 1 calc R
H14C H 0.6458 0.0998 0.2829 0.071 Uiso 1 1 calc R
C15 C 0.3479(13) 0.1235(9) 0.0881(8) 0.031(3) Uani 1 1 d .
C16 C 0.1009(13) 0.2102(10) 0.1821(9) 0.033(3) Uani 1 1 d .
C17 C 0.2299(19) 0.3640(13) 0.5481(12) 0.059(4) Uani 1 1 d .
C18 C 0.2107(15) 0.5449(12) 0.4236(8) 0.038(3) Uani 1 1 d .
C19 C 0.4890(19) 0.3952(15) 0.4271(11) 0.065(5) Uani 1 1 d .
C20 C 0.1669(16) 0.1937(10) -0.0227(9) 0.040(3) Uani 1 1 d .
C21 C 0.0178(18) 0.1617(10) -0.0120(11) 0.051(4) Uani 1 1 d .
C22 C -0.034(2) 0.1252(12) -0.0761(12) 0.062(5) Uani 1 1 d .
C23 C 0.082(3) 0.1162(12) -0.1551(13) 0.075(6) Uani 1 1 d .
C24 C 0.233(2) 0.1437(12) -0.1667(11) 0.059(4) Uani 1 1 d .
C25 C 0.2735(18) 0.1804(11) -0.1008(10) 0.049(4) Uani 1 1 d .
C26 C 0.628(3) 0.130(2) 0.5724(17) 0.129(9) Uani 1 1 d U
H26A H 0.5233 0.1026 0.5979 0.155 Uiso 1 1 calc R
H26B H 0.6057 0.2128 0.5653 0.155 Uiso 1 1 calc R

loop_
_atom_site_aniso_label
_atom_site_aniso_U_11
_atom_site_aniso_U_22
_atom_site_aniso_U_33
_atom_site_aniso_U_23
_atom_site_aniso_U_13
_atom_site_aniso_U_12
Re1 0.0189(2) 0.0223(2) 0.0408(3) -0.0133(2) -0.00931(19) 0.00380(16)
Re2 0.0319(3) 0.0372(3) 0.0418(4) -0.0120(2) -0.0154(2) -0.0029(2)
Si1 0.0170(14) 0.0220(15) 0.041(2) -0.0112(14) -0.0087(13) 0.0004(11)
Si2 0.0180(15) 0.0246(16) 0.047(2) -0.0091(14) -0.0106(14) 0.0025(12)
Cl1 0.159(5) 0.149(5) 0.167(5) -0.006(4) -0.060(4) -0.030(4)
Cl2 0.197(6) 0.193(6) 0.191(6) -0.032(4) -0.042(4) -0.027(4)
F1 0.037(4) 0.051(5) 0.095(7) -0.024(5) -0.019(5) -0.013(4)
F2 0.077(6) 0.037(5) 0.170(11) -0.042(6) -0.085(7) 0.008(4)
F3 0.163(11) 0.067(7) 0.129(10) -0.054(7) -0.106(9) 0.022(7)
F4 0.126(8) 0.049(5) 0.052(6) -0.033(4) -0.020(6) 0.028(5)
F5 0.057(5) 0.045(5) 0.063(6) -0.026(4) -0.001(4) 0.007(4)
F6 0.022(3) 0.026(3) 0.046(4) -0.014(3) -0.014(3) 0.008(2)
O1 0.050(5) 0.028(5) 0.071(7) -0.018(5) -0.029(5) 0.012(4)
O2 0.037(5) 0.050(6) 0.046(6) -0.003(5) -0.001(5) -0.014(4)
O3 0.114(10) 0.100(10) 0.028(7) -0.016(6) -0.019(6) -0.004(8)
O4 0.079(7) 0.044(6) 0.068(8) -0.024(5) -0.021(6) -0.003(5)
O5 0.027(6) 0.182(15) 0.109(11) -0.078(10) -0.020(6) -0.001(7)
C1 0.020(5) 0.012(5) 0.041(7) -0.004(5) -0.005(5) -0.006(4)
C2 0.017(5) 0.029(6) 0.042(8) -0.016(5) -0.006(5) 0.002(4)
C3 0.030(6) 0.035(7) 0.035(7) -0.006(5) -0.006(5) -0.004(5)
C4 0.013(5) 0.037(7) 0.054(9) -0.009(6) -0.003(5) -0.003(5)
C5 0.011(5) 0.022(5) 0.038(7) -0.005(5) -0.003(4) 0.002(4)
C6 0.031(6) 0.030(6) 0.060(9) -0.012(6) -0.012(6) -0.012(5)
C7 0.024(6) 0.031(6) 0.042(8) -0.014(5) -0.009(5) 0.003(5)
C8 0.023(5) 0.024(6) 0.036(7) -0.011(5) -0.007(5) -0.002(4)
C9 0.024(6) 0.020(5) 0.050(8) -0.012(5) -0.014(5) 0.003(4)
C10 0.047(8) 0.022(6) 0.053(9) 0.000(6) -0.022(6) -0.005(5)
C11 0.034(7) 0.036(7) 0.049(9) -0.001(6) -0.003(6) -0.015(5)
C12 0.026(6) 0.036(7) 0.046(8) -0.017(6) -0.009(5) -0.004(5)
C13 0.028(6) 0.040(7) 0.061(9) -0.016(7) -0.012(6) -0.006(5)
C14 0.036(7) 0.035(7) 0.070(11) -0.012(7) -0.017(7) 0.006(5)
C15 0.027(6) 0.025(6) 0.049(8) -0.012(5) -0.016(5) -0.005(5)
C16 0.017(6) 0.032(6) 0.059(9) -0.023(6) -0.020(6) 0.005(5)
C17 0.064(10) 0.051(9) 0.064(12) -0.018(8) -0.024(9) 0.006(7)
C18 0.032(7) 0.056(9) 0.025(7) -0.001(6) -0.005(5) -0.012(6)
C19 0.042(9) 0.088(13) 0.079(13) -0.053(10) -0.011(8) -0.002(8)
C20 0.045(8) 0.033(7) 0.047(9) 0.000(6) -0.031(7) 0.001(6)
C21 0.052(9) 0.025(7) 0.082(12) -0.015(7) -0.036(8) 0.009(6)
C22 0.072(11) 0.036(8) 0.095(14) -0.024(8) -0.058(10) 0.010(7)
C23 0.128(16) 0.031(8) 0.087(14) -0.040(9) -0.076(13) 0.026(9)
C24 0.088(12) 0.036(8) 0.063(11) -0.027(7) -0.042(10) 0.018(8)
C25 0.053(9) 0.031(7) 0.065(10) -0.024(7) -0.026(8) 0.019(6)
C26 0.130(10) 0.127(10) 0.127(10) -0.020(5) -0.021(5) -0.016(5)

loop_
_atom_type_symbol
_atom_type_description
_atom_type_scat_dispersion_real
_atom_type_scat_dispersion_imag
_atom_type_scat_source
C C 0.0033 0.0016 'International Tables Vol C Tables 4.2.6.8 and 6.1.1.4'
H H 0.0000 0.0000 'International Tables Vol C Tables 4.2.6.8 and 6.1.1.4'
O O 0.0106 0.0060 'International Tables Vol C Tables 4.2.6.8 and 6.1.1.4'
F F 0.0171 0.0103 'International Tables Vol C Tables 4.2.6.8 and 6.1.1.4'
Cl Cl 0.1484 0.1585 'International Tables Vol C Tables 4.2.6.8 and 6.1.1.4'
Si Si 0.0817 0.0704 'International Tables Vol C Tables 4.2.6.8 and 6.1.1.4'
Re Re -1.0185 7.2310 'International Tables Vol C Tables 4.2.6.8 and 6.1.1.4'

loop_
_geom_angle_atom_site_label_1
_geom_angle_atom_site_label_2
_geom_angle_atom_site_label_3
_geom_angle
C16 Re1 C15 80.0(5)
C16 Re1 F6 83.6(4)
C15 Re1 F6 141.6(4)
C16 Re1 C20 104.6(5)
C15 Re1 C20 73.5(4)
F6 Re1 C20 77.5(4)
C16 Re1 C4 132.8(4)
C15 Re1 C4 80.0(4)
F6 Re1 C4 134.2(4)
C20 Re1 C4 109.9(5)
C16 Re1 C5 100.4(4)
C15 Re1 C5 89.4(4)
F6 Re1 C5 127.8(3)
C20 Re1 C5 146.4(5)
C4 Re1 C5 37.3(4)
C16 Re1 C1 99.9(4)
C15 Re1 C1 127.2(4)
F6 Re1 C1 89.6(3)
C20 Re1 C1 150.6(4)
C4 Re1 C1 61.5(4)
C5 Re1 C1 38.3(3)
C16 Re1 C3 159.4(4)
C15 Re1 C3 107.7(4)
F6 Re1 C3 99.7(3)
C20 Re1 C3 95.9(5)
C4 Re1 C3 36.0(4)
C5 Re1 C3 61.4(4)
C1 Re1 C3 60.0(4)
C16 Re1 C2 129.6(4)
C15 Re1 C2 138.9(4)
F6 Re1 C2 76.7(3)
C20 Re1 C2 115.3(4)
C4 Re1 C2 59.0(4)
C5 Re1 C2 60.8(4)
C1 Re1 C2 35.4(4)
C3 Re1 C2 34.7(4)
C19 Re2 C18 89.6(6)
C19 Re2 C17 87.2(7)
C18 Re2 C17 88.5(6)
C19 Re2 C12 158.6(6)
C18 Re2 C12 100.0(5)
C17 Re2 C12 111.9(6)
C19 Re2 C10 107.8(6)
C18 Re2 C10 157.2(5)
C17 Re2 C10 106.5(6)
C12 Re2 C10 58.8(4)
C19 Re2 C11 140.0(6)
C18 Re2 C11 130.3(5)
C17 Re2 C11 91.9(6)
C12 Re2 C11 35.5(4)
C10 Re2 C11 34.9(4)
C19 Re2 C9 99.1(5)
C18 Re2 C9 128.4(5)
C17 Re2 C9 142.2(5)
C12 Re2 C9 60.0(4)
C10 Re2 C9 36.1(4)
C11 Re2 C9 59.7(4)
C19 Re2 C8 123.2(6)
C18 Re2 C8 98.0(4)
C17 Re2 C8 148.7(6)
C12 Re2 C8 36.8(4)
C10 Re2 C8 60.3(4)
C11 Re2 C8 60.7(4)
C9 Re2 C8 36.4(4)
C7 Si1 C8 111.9(5)
C7 Si1 C1 109.0(5)
C8 Si1 C1 103.1(5)
C7 Si1 C6 110.1(5)
C8 Si1 C6 113.8(5)
C1 Si1 C6 108.6(5)
C13 Si2 C14 110.6(6)
C13 Si2 C5 106.2(6)
C14 Si2 C5 112.9(6)
C13 Si2 C9 114.5(6)
C14 Si2 C9 109.2(6)
C5 Si2 C9 103.3(5)
C2 C1 C5 106.8(9)
C2 C1 Si1 127.7(8)
C5 C1 Si1 125.2(8)
C2 C1 Re1 75.1(6)
C5 C1 Re1 68.9(6)
Si1 C1 Re1 125.5(5)
C3 C2 C1 110.2(10)
C3 C2 Re1 71.3(7)
C1 C2 Re1 69.5(6)
C3 C2 H2 124.9
C1 C2 H2 124.9
Re1 C2 H2 125.9
C2 C3 C4 107.2(11)
C2 C3 Re1 74.0(7)
C4 C3 Re1 67.7(6)
C2 C3 H3 126.4
C4 C3 H3 126.4
Re1 C3 H3 123.5
C3 C4 C5 110.9(10)
C3 C4 Re1 76.3(7)
C5 C4 Re1 72.1(6)
C3 C4 H4 124.6
C5 C4 H4 124.6
Re1 C4 H4 118.7
C4 C5 C1 104.8(9)
C4 C5 Si2 131.8(8)
C1 C5 Si2 122.9(8)
C4 C5 Re1 70.7(6)
C1 C5 Re1 72.8(6)
Si2 C5 Re1 126.6(5)
Si1 C6 H6A 109.5
Si1 C6 H6B 109.5
H6A C6 H6B 109.5
Si1 C6 H6C 109.5
H6A C6 H6C 109.5
H6B C6 H6C 109.5
Si1 C7 H7A 109.5
Si1 C7 H7B 109.5
H7A C7 H7B 109.5
Si1 C7 H7C 109.5
H7A C7 H7C 109.5
H7B C7 H7C 109.5
C9 C8 C12 105.1(10)
C9 C8 Si1 125.6(9)
C12 C8 Si1 128.7(8)
C9 C8 Re2 71.7(6)
C12 C8 Re2 71.1(6)
Si1 C8 Re2 128.7(5)
C10 C9 C8 107.6(10)
C10 C9 Si2 127.4(8)
C8 C9 Si2 124.3(9)
C10 C9 Re2 71.6(7)
C8 C9 Re2 71.8(6)
Si2 C9 Re2 129.6(6)
C11 C10 C9 109.7(10)
C11 C10 Re2 72.6(7)
C9 C10 Re2 72.4(7)
C11 C10 H10 125.2
C9 C10 H10 125.2
Re2 C10 H10 121.5
C10 C11 C12 108.3(11)
C10 C11 Re2 72.5(7)
C12 C11 Re2 72.2(7)
C10 C11 H11 125.8
C12 C11 H11 125.8
Re2 C11 H11 121.2
C11 C12 C8 109.3(10)
C11 C12 Re2 72.4(7)
C8 C12 Re2 72.1(6)
C11 C12 H12 125.4
C8 C12 H12 125.4
Re2 C12 H12 121.8
Si2 C13 H13A 109.5
Si2 C13 H13B 109.5
H13A C13 H13B 109.5
Si2 C13 H13C 109.5
H13A C13 H13C 109.5
H13B C13 H13C 109.5
Si2 C14 H14A 109.5
Si2 C14 H14B 109.5
H14A C14 H14B 109.5
Si2 C14 H14C 109.5
H14A C14 H14C 109.5
H14B C14 H14C 109.5
O1 C15 Re1 178.4(11)
O2 C16 Re1 177.4(10)
O3 C17 Re2 177.1(15)
O4 C18 Re2 178.4(11)
O5 C19 Re2 178.0(16)
C21 C20 C25 116.2(13)
C21 C20 Re1 120.6(11)
C25 C20 Re1 123.0(10)
F1 C21 C20 122.9(13)
F1 C21 C22 114.0(14)
C20 C21 C22 123.1(17)
F2 C22 C21 120.5(17)
F2 C22 C23 122.4(14)
C21 C22 C23 117.0(15)
C24 C23 F3 123.5(19)
C24 C23 C22 121.4(13)
F3 C23 C22 115.1(18)
F4 C24 C23 120.8(15)
F4 C24 C25 121.4(17)
C23 C24 C25 117.6(17)
F5 C25 C24 114.7(15)
F5 C25 C20 120.6(12)
C24 C25 C20 124.6(15)
Cl2 C26 Cl1 111.6(16)
Cl2 C26 H26A 109.3
Cl1 C26 H26A 109.3
Cl2 C26 H26B 109.3
Cl1 C26 H26B 109.3
H26A C26 H26B 108.0

loop_
_geom_bond_atom_site_label_1
_geom_bond_atom_site_label_2
_geom_bond_distance
Re1 C16 1.947(15)
Re1 C15 1.948(11)
Re1 F6 2.014(5)
Re1 C20 2.194(13)
Re1 C4 2.241(11)
Re1 C5 2.259(11)
Re1 C1 2.314(10)
Re1 C3 2.352(12)
Re1 C2 2.387(11)
Re2 C19 1.899(16)
Re2 C18 1.900(15)
Re2 C17 1.929(18)
Re2 C12 2.307(11)
Re2 C10 2.309(12)
Re2 C11 2.310(12)
Re2 C9 2.320(12)
Re2 C8 2.321(11)
Si1 C7 1.855(11)
Si1 C8 1.863(12)
Si1 C1 1.878(12)
Si1 C6 1.879(11)
Si2 C13 1.842(12)
Si2 C14 1.849(12)
Si2 C5 1.873(11)
Si2 C9 1.895(12)
Cl1 C26 1.84(3)
Cl2 C26 1.70(3)
F1 C21 1.352(18)
F2 C22 1.364(19)
F3 C23 1.376(16)
F4 C24 1.33(2)
F5 C25 1.354(17)
O1 C15 1.142(13)
O2 C16 1.135(15)
O3 C17 1.143(18)
O4 C18 1.174(16)
O5 C19 1.131(18)
C1 C2 1.430(16)
C1 C5 1.500(13)
C2 C3 1.414(16)
C2 H2 0.9500
C3 C4 1.423(17)
C3 H3 0.9500
C4 C5 1.438(17)
C4 H4 0.9500
C6 H6A 0.9800
C6 H6B 0.9800
C6 H6C 0.9800
C7 H7A 0.9800
C7 H7B 0.9800
C7 H7C 0.9800
C8 C9 1.450(14)
C8 C12 1.462(17)
C9 C10 1.433(17)
C10 C11 1.387(18)
C10 H10 0.9500
C11 C12 1.407(17)
C11 H11 0.9500
C12 H12 0.9500
C13 H13A 0.9800
C13 H13B 0.9800
C13 H13C 0.9800
C14 H14A 0.9800
C14 H14B 0.9800
C14 H14C 0.9800
C20 C21 1.360(19)
C20 C25 1.41(2)
C21 C22 1.39(2)
C22 C23 1.45(3)
C23 C24 1.36(3)
C24 C25 1.37(2)
C26 H26A 0.9900
C26 H26B 0.9900

loop_
_geom_torsion_atom_site_label_1
_geom_torsion_atom_site_label_2
_geom_torsion_atom_site_label_3
_geom_torsion_atom_site_label_4
_geom_torsion
C7 Si1 C1 C2 40.1(11)
C8 Si1 C1 C2 159.1(9)
C6 Si1 C1 C2 -79.9(10)
C7 Si1 C1 C5 -146.5(9)
C8 Si1 C1 C5 -27.5(10)
C6 Si1 C1 C5 93.5(9)
C7 Si1 C1 Re1 -58.6(8)
C8 Si1 C1 Re1 60.4(7)
C6 Si1 C1 Re1 -178.6(6)
C16 Re1 C1 C2 -150.6(6)
C15 Re1 C1 C2 124.4(7)
F6 Re1 C1 C2 -67.2(6)
C20 Re1 C1 C2 -4.2(11)
C4 Re1 C1 C2 75.8(7)
C5 Re1 C1 C2 115.1(9)
C3 Re1 C1 C2 34.3(6)
C16 Re1 C1 C5 94.3(7)
C15 Re1 C1 C5 9.3(9)
F6 Re1 C1 C5 177.7(6)
C20 Re1 C1 C5 -119.3(9)
C4 Re1 C1 C5 -39.4(6)
C3 Re1 C1 C5 -80.8(7)
C2 Re1 C1 C5 -115.1(9)
C16 Re1 C1 Si1 -24.7(7)
C15 Re1 C1 Si1 -109.6(7)
F6 Re1 C1 Si1 58.8(6)
C20 Re1 C1 Si1 121.8(9)
C4 Re1 C1 Si1 -158.3(8)
C5 Re1 C1 Si1 -118.9(10)
C3 Re1 C1 Si1 160.2(8)
C2 Re1 C1 Si1 126.0(9)
C5 C1 C2 C3 2.1(12)
Si1 C1 C2 C3 176.5(8)
Re1 C1 C2 C3 -59.9(8)
C5 C1 C2 Re1 62.0(7)
Si1 C1 C2 Re1 -123.7(8)
C16 Re1 C2 C3 159.9(7)
C15 Re1 C2 C3 32.5(10)
F6 Re1 C2 C3 -130.2(7)
C20 Re1 C2 C3 -61.2(8)
C4 Re1 C2 C3 37.8(7)
C5 Re1 C2 C3 81.1(7)
C1 Re1 C2 C3 121.1(9)
C16 Re1 C2 C1 38.8(8)
C15 Re1 C2 C1 -88.6(8)
F6 Re1 C2 C1 108.7(6)
C20 Re1 C2 C1 177.7(6)
C4 Re1 C2 C1 -83.3(7)
C5 Re1 C2 C1 -40.0(6)
C3 Re1 C2 C1 -121.1(9)
C1 C2 C3 C4 -1.1(13)
Re1 C2 C3 C4 -59.9(8)
C1 C2 C3 Re1 58.8(8)
C16 Re1 C3 C2 -48.8(14)
C15 Re1 C3 C2 -158.2(7)
F6 Re1 C3 C2 48.9(7)
C20 Re1 C3 C2 127.2(7)
C4 Re1 C3 C2 -116.7(10)
C5 Re1 C3 C2 -79.1(7)
C1 Re1 C3 C2 -34.9(6)
C16 Re1 C3 C4 68.0(14)
C15 Re1 C3 C4 -41.5(8)
F6 Re1 C3 C4 165.6(7)
C20 Re1 C3 C4 -116.1(8)
C5 Re1 C3 C4 37.7(7)
C1 Re1 C3 C4 81.8(8)
C2 Re1 C3 C4 116.7(10)
C2 C3 C4 C5 -0.4(13)
Re1 C3 C4 C5 -64.4(8)
C2 C3 C4 Re1 64.0(8)
C16 Re1 C4 C3 -153.6(7)
C15 Re1 C4 C3 140.1(8)
F6 Re1 C4 C3 -19.9(10)
C20 Re1 C4 C3 71.8(8)
C5 Re1 C4 C3 -117.7(10)
C1 Re1 C4 C3 -77.3(8)
C2 Re1 C4 C3 -36.4(7)
C16 Re1 C4 C5 -35.9(9)
C15 Re1 C4 C5 -102.2(7)
F6 Re1 C4 C5 97.7(7)
C20 Re1 C4 C5 -170.5(6)
C1 Re1 C4 C5 40.4(6)
C3 Re1 C4 C5 117.7(10)
C2 Re1 C4 C5 81.3(7)
C3 C4 C5 C1 1.6(12)
Re1 C4 C5 C1 -65.4(7)
C3 C4 C5 Si2 -170.8(9)
Re1 C4 C5 Si2 122.2(10)
C3 C4 C5 Re1 67.0(8)
C2 C1 C5 C4 -2.2(11)
Si1 C1 C5 C4 -176.8(8)
Re1 C1 C5 C4 63.9(7)
C2 C1 C5 Si2 171.0(7)
Si1 C1 C5 Si2 -3.5(13)
Re1 C1 C5 Si2 -122.9(8)
C2 C1 C5 Re1 -66.1(7)
Si1 C1 C5 Re1 119.4(8)
C13 Si2 C5 C4 82.3(12)
C14 Si2 C5 C4 -39.0(13)
C9 Si2 C5 C4 -156.9(10)
C13 Si2 C5 C1 -88.9(9)
C14 Si2 C5 C1 149.7(9)
C9 Si2 C5 C1 31.9(10)
C13 Si2 C5 Re1 178.6(6)
C14 Si2 C5 Re1 57.3(8)
C9 Si2 C5 Re1 -60.5(7)
C16 Re1 C5 C4 154.0(7)
C15 Re1 C5 C4 74.3(7)
F6 Re1 C5 C4 -116.0(6)
C20 Re1 C5 C4 16.2(11)
C1 Re1 C5 C4 -113.1(9)
C3 Re1 C5 C4 -36.4(7)
C2 Re1 C5 C4 -76.2(7)
C16 Re1 C5 C1 -92.9(7)
C15 Re1 C5 C1 -172.6(7)
F6 Re1 C5 C1 -2.9(8)
C20 Re1 C5 C1 129.4(8)
C4 Re1 C5 C1 113.1(9)
C3 Re1 C5 C1 76.7(7)
C2 Re1 C5 C1 36.9(6)
C16 Re1 C5 Si2 25.8(7)
C15 Re1 C5 Si2 -54.0(7)
F6 Re1 C5 Si2 115.8(6)
C20 Re1 C5 Si2 -112.0(8)
C4 Re1 C5 Si2 -128.3(10)
C1 Re1 C5 Si2 118.6(10)
C3 Re1 C5 Si2 -164.6(8)
C2 Re1 C5 Si2 155.5(8)
C7 Si1 C8 C9 146.9(9)
C1 Si1 C8 C9 29.9(11)
C6 Si1 C8 C9 -87.5(11)
C7 Si1 C8 C12 -22.3(12)
C1 Si1 C8 C12 -139.3(10)
C6 Si1 C8 C12 103.3(11)
C7 Si1 C8 Re2 -118.5(7)
C1 Si1 C8 Re2 124.5(6)
C6 Si1 C8 Re2 7.0(9)
C19 Re2 C8 C9 55.3(10)
C18 Re2 C8 C9 150.2(7)
C17 Re2 C8 C9 -109.4(11)
C12 Re2 C8 C9 -113.8(9)
C10 Re2 C8 C9 -37.4(7)
C11 Re2 C8 C9 -77.7(7)
C19 Re2 C8 C12 169.1(8)
C18 Re2 C8 C12 -96.0(7)
C17 Re2 C8 C12 4.4(12)
C10 Re2 C8 C12 76.4(7)
C11 Re2 C8 C12 36.1(7)
C9 Re2 C8 C12 113.8(9)
C19 Re2 C8 Si1 -66.0(10)
C18 Re2 C8 Si1 28.8(8)
C17 Re2 C8 Si1 129.2(10)
C12 Re2 C8 Si1 124.9(10)
C10 Re2 C8 Si1 -158.7(9)
C11 Re2 C8 Si1 160.9(8)
C9 Re2 C8 Si1 -121.4(10)
C12 C8 C9 C10 -0.7(12)
Si1 C8 C9 C10 -171.9(8)
Re2 C8 C9 C10 63.0(8)
C12 C8 C9 Si2 170.3(8)
Si1 C8 C9 Si2 -1.0(15)
Re2 C8 C9 Si2 -126.0(8)
C12 C8 C9 Re2 -63.7(7)
Si1 C8 C9 Re2 125.0(8)
C13 Si2 C9 C10 -106.1(11)
C14 Si2 C9 C10 18.5(12)
C5 Si2 C9 C10 138.9(10)
C13 Si2 C9 C8 84.8(11)
C14 Si2 C9 C8 -150.6(10)
C5 Si2 C9 C8 -30.2(11)
C13 Si2 C9 Re2 -9.5(9)
C14 Si2 C9 Re2 115.2(8)
C5 Si2 C9 Re2 -124.4(7)
C19 Re2 C9 C10 107.8(9)
C18 Re2 C9 C10 -155.4(7)
C17 Re2 C9 C10 10.5(11)
C12 Re2 C9 C10 -77.1(7)
C11 Re2 C9 C10 -35.8(7)
C8 Re2 C9 C10 -116.4(10)
C19 Re2 C9 C8 -135.8(9)
C18 Re2 C9 C8 -39.0(9)
C17 Re2 C9 C8 126.9(9)
C12 Re2 C9 C8 39.3(6)
C10 Re2 C9 C8 116.4(10)
C11 Re2 C9 C8 80.6(7)
C19 Re2 C9 Si2 -16.0(9)
C18 Re2 C9 Si2 80.9(8)
C17 Re2 C9 Si2 -113.2(10)
C12 Re2 C9 Si2 159.2(9)
C10 Re2 C9 Si2 -123.7(10)
C11 Re2 C9 Si2 -159.6(9)
C8 Re2 C9 Si2 119.9(11)
C8 C9 C10 C11 0.2(14)
Si2 C9 C10 C11 -170.4(9)
Re2 C9 C10 C11 63.4(9)
C8 C9 C10 Re2 -63.2(8)
Si2 C9 C10 Re2 126.2(9)
C19 Re2 C10 C11 161.1(9)
C18 Re2 C10 C11 -60.8(15)
C17 Re2 C10 C11 68.7(9)
C12 Re2 C10 C11 -37.4(8)
C9 Re2 C10 C11 -118.0(10)
C8 Re2 C10 C11 -80.3(8)
C19 Re2 C10 C9 -80.9(9)
C18 Re2 C10 C9 57.3(15)
C17 Re2 C10 C9 -173.3(7)
C12 Re2 C10 C9 80.7(7)
C11 Re2 C10 C9 118.0(10)
C8 Re2 C10 C9 37.7(6)
C9 C10 C11 C12 0.4(15)
Re2 C10 C11 C12 63.7(9)
C9 C10 C11 Re2 -63.3(9)
C19 Re2 C11 C10 -28.8(13)
C18 Re2 C11 C10 153.7(8)
C17 Re2 C11 C10 -116.7(8)
C12 Re2 C11 C10 116.6(11)
C9 Re2 C11 C10 37.0(7)
C8 Re2 C11 C10 79.2(8)
C19 Re2 C11 C12 -145.4(10)
C18 Re2 C11 C12 37.0(10)
C17 Re2 C11 C12 126.7(8)
C10 Re2 C11 C12 -116.6(11)
C9 Re2 C11 C12 -79.6(8)
C8 Re2 C11 C12 -37.4(7)
C10 C11 C12 C8 -0.8(14)
Re2 C11 C12 C8 63.1(8)
C10 C11 C12 Re2 -63.9(9)
C9 C8 C12 C11 0.9(13)
Si1 C8 C12 C11 171.8(9)
Re2 C8 C12 C11 -63.2(9)
C9 C8 C12 Re2 64.2(7)
Si1 C8 C12 Re2 -124.9(9)
C19 Re2 C12 C11 92.2(19)
C18 Re2 C12 C11 -152.2(8)
C17 Re2 C12 C11 -59.7(9)
C10 Re2 C12 C11 36.8(8)
C9 Re2 C12 C11 78.9(8)
C8 Re2 C12 C11 117.8(10)
C19 Re2 C12 C8 -26(2)
C18 Re2 C12 C8 90.0(7)
C17 Re2 C12 C8 -177.6(7)
C10 Re2 C12 C8 -81.0(7)
C11 Re2 C12 C8 -117.8(10)
C9 Re2 C12 C8 -38.9(6)
C16 Re1 C15 O1 120(42)
F6 Re1 C15 O1 54(43)
C20 Re1 C15 O1 11(42)
C4 Re1 C15 O1 -103(42)
C5 Re1 C15 O1 -140(42)
C1 Re1 C15 O1 -145(42)
C3 Re1 C15 O1 -80(42)
C2 Re1 C15 O1 -99(42)
C15 Re1 C16 O2 107(23)
F6 Re1 C16 O2 -108(23)
C20 Re1 C16 O2 177(100)
C4 Re1 C16 O2 41(23)
C5 Re1 C16 O2 20(23)
C1 Re1 C16 O2 -19(23)
C3 Re1 C16 O2 -7(24)
C2 Re1 C16 O2 -41(23)
C19 Re2 C17 O3 -157(28)
C18 Re2 C17 O3 113(28)
C12 Re2 C17 O3 13(28)
C10 Re2 C17 O3 -49(28)
C11 Re2 C17 O3 -17(28)
C9 Re2 C17 O3 -56(28)
C8 Re2 C17 O3 10(29)
C19 Re2 C18 O4 117(42)
C17 Re2 C18 O4 -156(42)
C12 Re2 C18 O4 -44(42)
C10 Re2 C18 O4 -23(42)
C11 Re2 C18 O4 -64(42)
C9 Re2 C18 O4 16(42)
C8 Re2 C18 O4 -6(42)
C18 Re2 C19 O5 2(49)
C17 Re2 C19 O5 -87(49)
C12 Re2 C19 O5 119(48)
C10 Re2 C19 O5 167(49)
C11 Re2 C19 O5 -176(100)
C9 Re2 C19 O5 131(49)
C8 Re2 C19 O5 101(49)
C16 Re1 C20 C21 31.7(11)
C15 Re1 C20 C21 106.4(11)
F6 Re1 C20 C21 -48.2(10)
C4 Re1 C20 C21 179.0(9)
C5 Re1 C20 C21 168.6(8)
C1 Re1 C20 C21 -114.1(12)
C3 Re1 C20 C21 -146.8(10)
C2 Re1 C20 C21 -116.7(10)
C16 Re1 C20 C25 -153.9(10)
C15 Re1 C20 C25 -79.2(10)
F6 Re1 C20 C25 126.2(10)
C4 Re1 C20 C25 -6.6(11)
C5 Re1 C20 C25 -16.9(15)
C1 Re1 C20 C25 60.4(14)
C3 Re1 C20 C25 27.6(10)
C2 Re1 C20 C25 57.7(11)
C25 C20 C21 F1 176.2(11)
Re1 C20 C21 F1 -9.0(17)
C25 C20 C21 C22 -4.6(19)
Re1 C20 C21 C22 170.2(10)
F1 C21 C22 F2 -0.7(18)
C20 C21 C22 F2 180.0(12)
F1 C21 C22 C23 -177.3(11)
C20 C21 C22 C23 3(2)
F2 C22 C23 C24 -177.5(13)
C21 C22 C23 C24 -1(2)
F2 C22 C23 F3 3(2)
C21 C22 C23 F3 179.0(12)
F3 C23 C24 F4 4(2)
C22 C23 C24 F4 -176.2(12)
F3 C23 C24 C25 180.0(13)
C22 C23 C24 C25 0(2)
F4 C24 C25 F5 -2.7(19)
C23 C24 C25 F5 -178.9(12)
F4 C24 C25 C20 174.8(12)
C23 C24 C25 C20 -1(2)
C21 C20 C25 F5 -179.0(11)
Re1 C20 C25 F5 6.3(16)
C21 C20 C25 C24 3.5(19)
Re1 C20 C25 C24 -171.1(10)
